data_4513474
loop_
_publ_author_name
'Bhattacharya, Biswajit'
'Maity, Dilip Kumar'
'Mondal, Rajarshi'
'Colacio, Enrique'
'Ghoshal, Debajyoti'

_publ_section_title
;
 Two Series of Isostructural Coordination Polymers with Isomeric
 Benzenedicarboxylates and Different Azine Based N,N&#x2032;-Donor
 Ligands: Syntheses, Characterization and Magnetic Properties
;
_journal_issue 9
_journal_name_full 'Crystal Growth &amp; Design'
_journal_page_first 4427
_journal_paper_doi 10.1021/acs.cgd.5b00741
_journal_volume 15
_journal_year 2015
_chemical_formula_sum 'C26 H19 Co N6 O4'
_chemical_formula_weight 538.40
_chemical_name_systematic
;
 ?
;
_space_group_IT_number 2
_symmetry_cell_setting triclinic
_symmetry_space_group_name_Hall '-P 1'
_symmetry_space_group_name_H-M 'P -1'
_atom_sites_solution_hydrogens geom
_atom_sites_solution_primary direct
_atom_sites_solution_secondary difmap
_audit_creation_method SHELXL-97
_cell_angle_alpha 91.0230(10)
_cell_angle_beta 104.2540(10)
_cell_angle_gamma 101.3860(10)
_cell_formula_units_Z 2
_cell_length_a 8.3602(2)
_cell_length_b 10.0943(2)
_cell_length_c 15.6447(4)
_cell_measurement_reflns_used 250
_cell_measurement_temperature 298(2)
_cell_measurement_theta_max 27.5
_cell_measurement_theta_min 1.4
_cell_volume 1251.36(5)
_computing_cell_refinement 'SMART APEX II'
_computing_data_collection 'SMART APEX II (Bruker,2010)'
_computing_data_reduction 'SAINT (Bruker,2000)'
_computing_molecular_graphics 'Ortep-3v2 for windows (Farrugia, 1997)'
_computing_publication_material 'PLATON (Spek, 2008)'
_computing_structure_refinement 'SHELXL-97 (Sheldrick, 2008)'
_computing_structure_solution 'SHELXS-97 (Sheldrick, 2008)'
_diffrn_ambient_temperature 298(2)
_diffrn_measured_fraction_theta_full 0.986
_diffrn_measured_fraction_theta_max 0.986
_diffrn_measurement_device_type 'CCD area detector'
_diffrn_measurement_method 'phi and omega scans'
_diffrn_radiation_monochromator graphite
_diffrn_radiation_source 'fine-focus sealed tube'
_diffrn_radiation_type MoK\a
_diffrn_radiation_wavelength 0.71073
_diffrn_reflns_av_R_equivalents 0.0337
_diffrn_reflns_av_sigmaI/netI 0.0419
_diffrn_reflns_limit_h_max 10
_diffrn_reflns_limit_h_min -10
_diffrn_reflns_limit_k_max 12
_diffrn_reflns_limit_k_min -13
_diffrn_reflns_limit_l_max 20
_diffrn_reflns_limit_l_min -20
_diffrn_reflns_number 20535
_diffrn_reflns_theta_full 27.55
_diffrn_reflns_theta_max 27.55
_diffrn_reflns_theta_min 1.35
_exptl_absorpt_coefficient_mu 0.730
_exptl_absorpt_correction_T_max 0.9753
_exptl_absorpt_correction_T_min 0.8769
_exptl_absorpt_correction_type multi-scan
_exptl_absorpt_process_details
;
'XPREP' - A PROGRAM DATA PREPARATION & RECIPROCAL 
SPACE EXPLORATION,
Bruker Analytical X-ray Systems, 1997
;
_exptl_crystal_colour Red
_exptl_crystal_density_diffrn 1.429
_exptl_crystal_density_method 'not measured'
_exptl_crystal_description Block
_exptl_crystal_F_000 552
_exptl_crystal_size_max 0.20
_exptl_crystal_size_mid 0.10
_exptl_crystal_size_min 0.10
_refine_diff_density_max 0.447
_refine_diff_density_min -0.294
_refine_diff_density_rms 0.059
_refine_ls_extinction_method none
_refine_ls_goodness_of_fit_ref 1.036
_refine_ls_hydrogen_treatment noref
_refine_ls_matrix_type full
_refine_ls_number_parameters 346
_refine_ls_number_reflns 5707
_refine_ls_number_restraints 0
_refine_ls_restrained_S_all 1.036
_refine_ls_R_factor_all 0.0542
_refine_ls_R_factor_gt 0.0384
_refine_ls_shift/su_max 0.001
_refine_ls_shift/su_mean 0.000
_refine_ls_structure_factor_coef Fsqd
_refine_ls_weighting_details 'calc w=1/[\s^2^(Fo^2^)+(0.0462P)^2^+0.2050P] where P=(Fo^2^+2Fc^2^)/3'
_refine_ls_weighting_scheme calc
_refine_ls_wR_factor_gt 0.0876
_refine_ls_wR_factor_ref 0.0948
_reflns_number_gt 4545
_reflns_number_total 5707
_reflns_threshold_expression >2\s(I)
_cod_data_source_file cg5b00741_si_001.cif
_cod_data_source_block DG3
_cod_depositor_comments
;
The following automatic conversions were performed:
'__computing_data_collection' tag replaced with
'_computing_data_collection' tag.

Automatic conversion script
Id: cif_correct_tags 3376 2015-05-07 07:48:27Z andrius 

The following automatic conversions were performed:

'_symmetry_cell_setting' value 'Triclinic' changed to 'triclinic'
according to
/usr/data/users/saulius/crontab/automatic-downloads/rss-feeds/ACS/lib/dictionaries/cif_core.dic
dictionary named 'cif_core.dic' version 2.4.2 from 2011-04-26.

Automatic conversion script
Id: cif_fix_values 3271 2015-04-21 07:52:19Z andrius 

 Adding full bibliography for 4513472--4513478.cif.
;
_cod_original_sg_symbol_H-M P-1
_cod_database_code 4513474

loop_
_symmetry_equiv_pos_as_xyz
'x, y, z'
'-x, -y, -z'

loop_
_atom_site_label
_atom_site_type_symbol
_atom_site_fract_x
_atom_site_fract_y
_atom_site_fract_z
_atom_site_U_iso_or_equiv
_atom_site_adp_type
_atom_site_occupancy
_atom_site_symmetry_multiplicity
_atom_site_calc_flag
_atom_site_refinement_flags
C5 C 0.2010(3) 0.0150(2) 0.60904(13) 0.0310(5) Uani 1 1 d .
H1 H 0.1268 -0.0442 0.5639 0.037 Uiso 1 1 calc R
C4 C 0.1891(3) -0.0028(2) 0.69438(13) 0.0343(5) Uani 1 1 d .
H2 H 0.1085 -0.0729 0.7060 0.041 Uiso 1 1 calc R
C3 C 0.2972(3) 0.0839(2) 0.76284(13) 0.0345(5) Uani 1 1 d .
C2 C 0.4136(3) 0.1885(2) 0.74125(14) 0.0399(5) Uani 1 1 d .
H4 H 0.4876 0.2503 0.7851 0.048 Uiso 1 1 calc R
C1 C 0.4172(3) 0.1988(2) 0.65458(13) 0.0370(5) Uani 1 1 d .
H5 H 0.4955 0.2690 0.6410 0.044 Uiso 1 1 calc R
C6 C 0.2830(3) 0.0648(3) 0.85331(14) 0.0426(6) Uani 1 1 d .
C7 C 0.4496(3) 0.1681(3) 1.06465(14) 0.0420(6) Uani 1 1 d .
C8 C 0.4230(3) 0.1562(2) 1.15331(13) 0.0372(5) Uani 1 1 d .
C9 C 0.5321(3) 0.2373(3) 1.22372(14) 0.0478(6) Uani 1 1 d .
H9 H 0.6249 0.2985 1.2153 0.057 Uiso 1 1 calc R
C10 C 0.5038(3) 0.2276(3) 1.30638(14) 0.0433(6) Uani 1 1 d .
H10 H 0.5787 0.2837 1.3530 0.052 Uiso 1 1 calc R
C11 C 0.2680(3) 0.0637(3) 1.25454(14) 0.0434(6) Uani 1 1 d .
H11 H 0.1762 0.0033 1.2648 0.052 Uiso 1 1 calc R
C12 C 0.2867(3) 0.0678(3) 1.16999(14) 0.0472(6) Uani 1 1 d .
H12 H 0.2088 0.0118 1.1243 0.057 Uiso 1 1 calc R
C13 C 0.2026(2) 0.3302(2) 0.43260(12) 0.0270(4) Uani 1 1 d .
C14 C 0.1270(2) 0.4536(2) 0.41418(13) 0.0285(4) Uani 1 1 d .
C15 C -0.0419(3) 0.4394(2) 0.37153(16) 0.0421(6) Uani 1 1 d .
H15 H -0.1099 0.3535 0.3558 0.051 Uiso 1 1 calc R
C16 C -0.1101(3) 0.5535(2) 0.35217(18) 0.0529(7) Uani 1 1 d .
H16 H -0.2236 0.5440 0.3234 0.064 Uiso 1 1 calc R
C17 C -0.0091(3) 0.6810(2) 0.37564(15) 0.0402(5) Uani 1 1 d .
H17 H -0.0547 0.7572 0.3615 0.048 Uiso 1 1 calc R
C18 C 0.1595(2) 0.69646(19) 0.42005(12) 0.0264(4) Uani 1 1 d .
C19 C 0.2279(2) 0.58138(19) 0.43916(12) 0.0259(4) Uani 1 1 d .
H19 H 0.3410 0.5907 0.4686 0.031 Uiso 1 1 calc R
C20 C 0.2683(2) 0.83460(19) 0.44858(12) 0.0249(4) Uani 1 1 d .
C21 C 0.2981(6) 0.4324(5) 0.9813(5) 0.118(2) Uani 1 1 d .
C22 C 0.1575(5) 0.3813(4) 1.0224(4) 0.1043(16) Uani 1 1 d .
C23 C 0.1747(5) 0.4033(5) 1.1113(4) 0.1240(18) Uani 1 1 d .
H23 H 0.2751 0.4520 1.1480 0.149 Uiso 1 1 calc R
C24 C 0.0387(6) 0.3510(5) 1.1449(4) 0.1194(16) Uani 1 1 d .
H24 H 0.0526 0.3646 1.2054 0.143 Uiso 1 1 calc R
C25 C -0.1227(5) 0.2640(4) 1.0123(4) 0.1141(16) Uani 1 1 d .
H25 H -0.2248 0.2160 0.9769 0.137 Uiso 1 1 calc R
C26 C 0.0074(5) 0.3113(4) 0.9725(4) 0.1145(16) Uani 1 1 d .
H26 H -0.0088 0.2949 0.9120 0.137 Uiso 1 1 calc R
N1 N 0.3141(2) 0.11334(17) 0.58810(10) 0.0282(4) Uani 1 1 d .
N2 N 0.3858(3) 0.1351(2) 0.91858(12) 0.0492(5) Uani 1 1 d .
N3 N 0.3425(3) 0.1028(2) 0.99835(12) 0.0489(5) Uani 1 1 d .
N4 N 0.3742(2) 0.14174(18) 1.32289(10) 0.0318(4) Uani 1 1 d .
N5 N -0.1090(5) 0.2835(4) 1.0976(3) 0.1161(13) Uani 1 1 d .
N6 N 0.4426(4) 0.4814(3) 1.0260(3) 0.1277(16) Uani 1 1 d .
O1 O 0.35606(17) 0.34486(14) 0.46962(10) 0.0366(3) Uani 1 1 d .
O2 O 0.11252(18) 0.21469(14) 0.40948(10) 0.0367(3) Uani 1 1 d .
O3 O 0.40841(17) 0.84397(14) 0.50191(9) 0.0325(3) Uani 1 1 d .
O4 O 0.20997(17) 0.93547(13) 0.41843(9) 0.0305(3) Uani 1 1 d .
Co1 Co 0.33889(3) 0.12990(3) 0.455229(16) 0.02357(9) Uani 1 1 d .
H6 H 0.188(3) 0.000(3) 0.8605(17) 0.065(8) Uiso 1 1 d .
H7 H 0.544(3) 0.231(3) 1.0571(16) 0.050(7) Uiso 1 1 d .
H21 H 0.268(5) 0.420(4) 0.917(2) 0.104(17) Uiso 1 1 d .

loop_
_atom_site_aniso_label
_atom_site_aniso_U_11
_atom_site_aniso_U_22
_atom_site_aniso_U_33
_atom_site_aniso_U_23
_atom_site_aniso_U_13
_atom_site_aniso_U_12
C5 0.0344(11) 0.0289(11) 0.0280(10) -0.0022(9) 0.0077(8) 0.0033(9)
C4 0.0399(12) 0.0304(12) 0.0316(11) 0.0037(9) 0.0130(9) -0.0001(9)
C3 0.0424(12) 0.0376(13) 0.0252(10) 0.0034(9) 0.0102(9) 0.0101(10)
C2 0.0443(13) 0.0414(14) 0.0265(11) -0.0055(10) 0.0059(9) -0.0043(10)
C1 0.0421(12) 0.0353(13) 0.0296(11) -0.0006(9) 0.0117(9) -0.0043(10)
C6 0.0523(14) 0.0453(15) 0.0296(12) 0.0052(11) 0.0137(10) 0.0047(12)
C7 0.0485(14) 0.0518(16) 0.0286(11) 0.0052(11) 0.0143(10) 0.0111(12)
C8 0.0415(12) 0.0469(14) 0.0255(11) 0.0049(10) 0.0106(9) 0.0117(11)
C9 0.0415(13) 0.0628(18) 0.0334(12) 0.0052(12) 0.0119(10) -0.0055(12)
C10 0.0435(13) 0.0522(16) 0.0257(11) -0.0006(10) 0.0069(9) -0.0074(11)
C11 0.0479(13) 0.0467(15) 0.0291(11) 0.0003(10) 0.0109(10) -0.0069(11)
C12 0.0535(14) 0.0524(16) 0.0259(11) -0.0055(11) 0.0065(10) -0.0064(12)
C13 0.0303(10) 0.0209(10) 0.0289(10) 0.0003(8) 0.0072(8) 0.0038(8)
C14 0.0297(10) 0.0205(10) 0.0340(11) 0.0022(8) 0.0058(8) 0.0050(8)
C15 0.0328(11) 0.0219(11) 0.0626(15) -0.0033(11) -0.0002(10) 0.0007(9)
C16 0.0327(12) 0.0291(13) 0.0840(19) -0.0033(13) -0.0096(12) 0.0075(10)
C17 0.0350(11) 0.0230(12) 0.0581(14) 0.0003(10) 0.0001(10) 0.0108(9)
C18 0.0319(10) 0.0183(10) 0.0284(10) 0.0002(8) 0.0076(8) 0.0041(8)
C19 0.0284(10) 0.0210(10) 0.0268(10) 0.0012(8) 0.0046(8) 0.0051(8)
C20 0.0322(10) 0.0214(10) 0.0236(9) 0.0005(8) 0.0114(8) 0.0063(8)
C21 0.089(3) 0.070(3) 0.233(7) 0.058(4) 0.094(4) 0.032(2)
C22 0.076(3) 0.057(2) 0.209(5) 0.041(3) 0.079(3) 0.025(2)
C23 0.073(3) 0.088(3) 0.223(6) 0.039(4) 0.055(4) 0.020(2)
C24 0.088(3) 0.113(4) 0.171(5) 0.027(3) 0.060(3) 0.017(3)
C25 0.085(3) 0.079(3) 0.197(5) 0.005(3) 0.080(3) 0.006(2)
C26 0.095(3) 0.082(3) 0.194(5) 0.015(3) 0.088(3) 0.019(2)
N1 0.0325(9) 0.0264(9) 0.0254(8) 0.0002(7) 0.0078(7) 0.0054(7)
N2 0.0633(13) 0.0577(14) 0.0244(9) 0.0026(9) 0.0164(9) 0.0006(11)
N3 0.0655(14) 0.0553(14) 0.0251(10) 0.0019(9) 0.0183(9) 0.0026(11)
N4 0.0367(9) 0.0322(10) 0.0252(9) 0.0018(7) 0.0083(7) 0.0037(8)
N5 0.087(2) 0.101(3) 0.176(4) 0.013(3) 0.075(3) 0.004(2)
N6 0.081(2) 0.076(2) 0.260(5) 0.066(3) 0.096(3) 0.0248(18)
O1 0.0317(8) 0.0210(8) 0.0518(9) 0.0009(7) 0.0010(7) 0.0058(6)
O2 0.0376(8) 0.0171(8) 0.0504(9) -0.0006(7) 0.0043(7) 0.0033(6)
O3 0.0289(7) 0.0251(8) 0.0389(8) -0.0011(6) 0.0018(6) 0.0037(6)
O4 0.0415(8) 0.0175(7) 0.0299(7) 0.0026(6) 0.0037(6) 0.0067(6)
Co1 0.02952(15) 0.01792(15) 0.02233(14) 0.00043(10) 0.00527(10) 0.00448(10)

loop_
_atom_type_symbol
_atom_type_description
_atom_type_scat_dispersion_real
_atom_type_scat_dispersion_imag
_atom_type_scat_source
C C 0.0033 0.0016 'International Tables Vol C Tables 4.2.6.8 and 6.1.1.4'
H H 0.0000 0.0000 'International Tables Vol C Tables 4.2.6.8 and 6.1.1.4'
N N 0.0061 0.0033 'International Tables Vol C Tables 4.2.6.8 and 6.1.1.4'
O O 0.0106 0.0060 'International Tables Vol C Tables 4.2.6.8 and 6.1.1.4'
Co Co 0.3494 0.9721 'International Tables Vol C Tables 4.2.6.8 and 6.1.1.4'

loop_
_geom_angle_atom_site_label_1
_geom_angle_atom_site_label_2
_geom_angle_atom_site_label_3
_geom_angle
_geom_angle_site_symmetry_1
_geom_angle_site_symmetry_3
N1 C5 C4 123.03(18) . .
C5 C4 C3 119.79(19) . .
C4 C3 C2 117.49(18) . .
C4 C3 C6 119.4(2) . .
C2 C3 C6 123.1(2) . .
C1 C2 C3 119.0(2) . .
N1 C1 C2 123.64(19) . .
N2 C6 C3 121.9(2) . .
N3 C7 C8 120.8(2) . .
C9 C8 C12 117.30(19) . .
C9 C8 C7 120.3(2) . .
C12 C8 C7 122.4(2) . .
C10 C9 C8 119.9(2) . .
N4 C10 C9 123.0(2) . .
N4 C11 C12 123.5(2) . .
C11 C12 C8 119.2(2) . .
O1 C13 O2 120.69(18) . .
O1 C13 C14 119.34(17) . .
O2 C13 C14 119.96(17) . .
O1 C13 Co1 59.34(10) . .
O2 C13 Co1 61.42(10) . .
C14 C13 Co1 176.05(14) . .
C15 C14 C19 120.14(19) . .
C15 C14 C13 120.17(18) . .
C19 C14 C13 119.68(17) . .
C14 C15 C16 120.0(2) . .
C17 C16 C15 119.9(2) . .
C16 C17 C18 120.5(2) . .
C17 C18 C19 119.34(18) . .
C17 C18 C20 120.81(18) . .
C19 C18 C20 119.84(17) . .
C14 C19 C18 119.97(18) . .
O3 C20 O4 123.71(18) . .
O3 C20 C18 118.59(17) . .
O4 C20 C18 117.68(17) . .
N6 C21 C22 122.1(6) . .
C26 C22 C23 117.9(4) . .
C26 C22 C21 120.5(5) . .
C23 C22 C21 121.6(5) . .
C22 C23 C24 118.2(5) . .
N5 C24 C23 125.0(5) . .
N5 C25 C26 123.5(5) . .
C22 C26 C25 119.6(5) . .
C5 N1 C1 117.06(17) . .
C5 N1 Co1 121.83(13) . .
C1 N1 Co1 121.06(13) . .
C6 N2 N3 111.7(2) . .
C7 N3 N2 112.1(2) . .
C10 N4 C11 117.08(17) . .
C10 N4 Co1 121.10(14) . 1_556
C11 N4 Co1 121.82(14) . 1_556
C24 N5 C25 115.7(4) . .
C21 N6 N6 112.8(6) . 2_667
C13 O1 Co1 90.69(12) . .
C13 O2 Co1 88.60(12) . .
C20 O3 Co1 158.07(13) . 2_666
C20 O4 Co1 122.19(13) . 1_565
O3 Co1 O4 116.01(6) 2_666 1_545
O3 Co1 N1 90.83(6) 2_666 .
O4 Co1 N1 92.20(6) 1_545 .
O3 Co1 O1 90.71(6) 2_666 .
O4 Co1 O1 153.17(6) 1_545 .
N1 Co1 O1 89.66(6) . .
O3 Co1 N4 86.86(6) 2_666 1_554
O4 Co1 N4 87.40(6) 1_545 1_554
N1 Co1 N4 177.20(6) . 1_554
O1 Co1 N4 91.94(6) . 1_554
O3 Co1 O2 150.06(6) 2_666 .
O4 Co1 O2 93.25(5) 1_545 .
N1 Co1 O2 94.48(6) . .
O1 Co1 O2 59.93(5) . .
N4 Co1 O2 88.31(6) 1_554 .
O3 Co1 C13 120.36(6) 2_666 .
O4 Co1 C13 123.23(6) 1_545 .
N1 Co1 C13 93.25(6) . .
O1 Co1 C13 29.97(6) . .
N4 Co1 C13 89.29(6) 1_554 .
O2 Co1 C13 29.99(5) . .

loop_
_geom_bond_atom_site_label_1
_geom_bond_atom_site_label_2
_geom_bond_distance
_geom_bond_site_symmetry_2
C5 N1 1.334(2) .
C5 C4 1.375(3) .
C4 C3 1.381(3) .
C3 C2 1.394(3) .
C3 C6 1.462(3) .
C2 C1 1.369(3) .
C1 N1 1.343(3) .
C6 N2 1.259(3) .
C7 N3 1.264(3) .
C7 C8 1.461(3) .
C8 C9 1.376(3) .
C8 C12 1.384(3) .
C9 C10 1.373(3) .
C10 N4 1.329(3) .
C11 N4 1.334(3) .
C11 C12 1.370(3) .
C13 O1 1.249(2) .
C13 O2 1.250(2) .
C13 C14 1.506(3) .
C13 Co1 2.500(2) .
C14 C15 1.383(3) .
C14 C19 1.385(3) .
C15 C16 1.389(3) .
C16 C17 1.380(3) .
C17 C18 1.386(3) .
C18 C19 1.399(3) .
C18 C20 1.499(3) .
C20 O3 1.245(2) .
C20 O4 1.264(2) .
C21 N6 1.236(7) .
C21 C22 1.485(5) .
C22 C26 1.353(6) .
C22 C23 1.372(7) .
C23 C24 1.383(5) .
C24 N5 1.318(5) .
C25 N5 1.319(6) .
C25 C26 1.393(5) .
N1 Co1 2.1454(15) .
N2 N3 1.409(2) .
N4 Co1 2.1644(16) 1_556
N6 N6 1.406(6) 2_667
O1 Co1 2.1503(14) .
O2 Co1 2.1956(14) .
O3 Co1 2.0146(13) 2_666
O4 Co1 2.0405(13) 1_565
Co1 O3 2.0146(13) 2_666
Co1 O4 2.0405(13) 1_545
Co1 N4 2.1644(16) 1_554
